data_1531344
loop_
_publ_author_name
'Hatert, F.'
'Hermann, R.P.'
'Fransolet, A.M.'
'Long, G.J.'
'Grandjean, F.'

_publ_section_title
;
 An X-ray Rietveld, infrared and Moessbauer spectral study of the Na Mn
 (Fe1-x Inx)2 (P O4)3 alluaudite-type solid solution
;
_journal_name_full 'American Mineralogist'
_journal_page_first 211
_journal_page_last 222
_journal_volume 88
_journal_year 2003
_chemical_formula_sum 'Fe In1.046 Mn0.954 Na1.098 O12 P3'
_chemical_name_systematic
;
Na1.098 (Mn0.780 In0.220) (Fe In0.826 Mn0.174) (P O4)3
;
_space_group_IT_number 15
_symmetry_space_group_name_Hall '-C 2yc'
_symmetry_space_group_name_H-M 'C 1 2/c 1'
_cell_angle_alpha 90
_cell_angle_beta 114.84
_cell_angle_gamma 90
_cell_formula_units_Z 4
_cell_length_a 12.131
_cell_length_b 12.746
_cell_length_c 6.47
_cell_volume 907.850
_citation_journal_id_ASTM AMMIAY
_cod_data_source_file Hatert_AMMIAY_2003_1786.cif
_cod_data_source_block Fe1In1.046Mn0.954Na1.098O12P3
_cod_original_cell_volume 907.8497
_cod_original_formula_sum 'Fe1 In1.046 Mn0.954 Na1.098 O12 P3'
_cod_database_code 1531344

loop_
_symmetry_equiv_pos_as_xyz
x,y,z
-x,y,-z+1/2
-x,-y,-z
x,-y,z-1/2
x+1/2,y+1/2,z
-x+1/2,y+1/2,-z+1/2
-x+1/2,-y+1/2,-z
x+1/2,-y+1/2,z-1/2

loop_
_atom_site_label
_atom_site_type_symbol
_atom_site_fract_x
_atom_site_fract_y
_atom_site_fract_z
_atom_site_occupancy
_atom_site_U_iso_or_equiv
O3 O-2 0.3304 0.6625 0.104 1 0.0
O5 O-2 0.2234 0.8212 0.312 1 0.0
O1 O-2 0.4549 0.7199 0.534 1 0.0
O4 O-2 0.1278 0.3942 0.324 1 0.0
O6 O-2 0.3122 0.497 0.37 1 0.0
Mn1 Mn+1 0 0.2631 0.25 0.78 0.0
Na1 Na+1 0 -0.011 0.25 0.118 0.0
In2 In+3 0.2831 0.6504 0.3731 0.413 0.0
O2 O-2 0.0977 0.6355 0.242 1 0.0
Mn2 Mn+1 0.2831 0.6504 0.3731 0.087 0.0
In1 In+3 0 0.2631 0.25 0.22 0.0
P1 P+5 0 0.7114 0.25 1 0.0
Fe1 Fe+3 0.2831 0.6504 0.3731 0.5 0.0
Na2 Na+1 0.5 0 0 0.98 0.0
P2 P+5 0.2407 0.8901 0.1306 1 0.0
